data_2000987
loop_
_publ_author_name
'Nakai, H.'

_publ_section_title
;
 Structure of a glycyrrhetinic acid derivative
;
_journal_issue 4
_journal_name_full 'Acta Crystallographica Section C'
_journal_page_first 762
_journal_page_last 763
_journal_paper_doi 10.1107/S0108270191011034
_journal_volume 48
_journal_year 1992
_chemical_formula_sum 'C29 H42 O4'
_chemical_formula_weight 454.65
_symmetry_cell_setting orthorhombic
_symmetry_space_group_name_Hall 'P 2ac 2ab'
_symmetry_space_group_name_H-M 'P 21 21 21'
_cell_angle_alpha 90
_cell_angle_beta 90
_cell_angle_gamma 90
_cell_formula_units_Z 4
_cell_length_a 12.5210(10)
_cell_length_b 29.271(3)
_cell_length_c 6.7790(10)
_cell_volume 2484.5(5)
_diffrn_radiation_type Cu
_diffrn_radiation_wavelength 1.54178
_exptl_absorpt_coefficient_mu 0.63
_exptl_crystal_density_diffrn 1.215
_exptl_crystal_F_000 992
_cod_data_source_file as0539.cif
_cod_data_source_block as0539a
_cod_depositor_comments
;
 Adding the _atom_site_type_symbol data item.

 Antanas Vaitkus,
 2017-02-17
;
_cod_original_cell_volume 2484.3(3)
_cod_database_code 2000987

loop_
_atom_site_label
_atom_site_type_symbol
_atom_site_fract_x
_atom_site_fract_y
_atom_site_fract_z
C1 C .6918(2) .59460(10) 1.0794(3)
C2 C .7083(2) .54360(10) 1.1332(4)
C3 C .6065(2) .51670(10) 1.1125(6)
C4 C .5472(2) .52350(10) .9284(6)
C5 C .5270(2) .57500(10) .8951(4)
C6 C .4540(2) .58420(10) .7205(5)
C7 C .4206(2) .63450(10) .7190(4)
C8 C .51650(10) .66790(10) .7119(3)
C9 C .60100(10) .65370(10) .8691(3)
C10 C .63280(10) .60200(10) .8831(3)
C11 C .69500(10) .68670(10) .8564(3)
C12 C .66990(10) .73470(10) .8153(3)
C13 C .57200(10) .75050(10) .7747(3)
C14 C .47650(10) .71820(10) .7601(3)
C15 C .3956(2) .73410(10) .6010(4)
C16 C .3786(2) .78580(10) .5926(4)
C17 C .4839(2) .81240(10) .5716(4)
C18 C .54910(10) .80160(10) .7606(3)
C19 C .64790(10) .83190(10) .7823(3)
C20 C .6213(2) .88370(10) .7744(3)
C21 C .5561(2) .89430(10) .5884(4)
C22 C .4579(2) .86390(10) .5689(4)
O23 O .5744(2) .49260(10) 1.2469(5)
O24 O .78760(10) .67525(4) .8844(3)
C25 C .7044(2) .58550(10) .7129(4)
C26 C .5656(2) .66580(10) .5032(3)
C27 C .4205(2) .72120(10) .9637(4)
C28 C .5433(2) .79920(10) .3843(4)
C29 C .5635(2) .89910(10) .9632(5)
C30 C .7264(2) .90990(10) .7662(4)
O31 O .81330(10) .89380(10) .7897(5)
O32 O .71250(10) .95352(5) .7245(3)
C33 C .8071(2) .98170(10) .7171(5)
H1 H .647(2) .6080(10) 1.181(5)
H1' H .760(2) .6090(10) 1.080(5)
H2 H .762(2) .5320(10) 1.037(4)
H2' H .735(2) .5410(10) 1.276(5)
H4 H .476(2) .5070(10) .925(5)
H4' H .594(2) .5110(10) .823(5)
H5 H .487(2) .5880(10) 1.031(4)
H6 H .494(2) .5770(10) .581(4)
H6' H .392(2) .5620(10) .738(5)
H7 H .379(2) .6390(10) .606(4)
H7' H .380(2) .6400(10) .845(4)
H9 H .566(2) .6600(10) 1.007(3)
H12 H .730(2) .7560(10) .822(4)
H15 H .419(2) .7220(10) .479(4)
H15' H .327(2) .7190(10) .629(4)
H16 H .336(2) .7940(10) .485(5)
H16' H .341(2) .7960(10) .723(4)
H18 H .505(2) .8110(10) .866(4)
H19 H .685(2) .8240(10) .912(4)
H19' H .704(2) .8270(10) .676(4)
H21 H .536(2) .9260(10) .587(4)
H21' H .612(2) .8900(10) .470(4)
H22 H .419(3) .8730(10) .430(6)
H22' H .410(2) .8700(10) .685(5)
H25 H .741(2) .6100(10) .664(5)
H25' H .752(3) .5620(10) .761(6)
H25'' H .665(2) .5720(10) .611(6)
H26 H .621(3) .6860(10) .479(6)
H26' H .597(3) .6390(10) .478(6)
H26'' H .519(3) .6760(10) .397(9)
H27 H .400(2) .7520(10) .989(5)
H27' H .469(3) .7130(10) 1.081(6)
H27'' H .351(2) .7020(10) .953(5)
H28 H .568(2) .7680(10) .382(5)
H28' H .498(2) .8020(10) .259(5)
H28'' H .603(3) .8160(10) .366(6)
H29 H .545(2) .9300(10) .962(5)
HH29' H .497(2) .8820(10) .970(5)
HH29'' H .603(3) .8880(10) 1.086(6)
HH33 H .832(3) .985(2) .845(9)
HH33' H .788(3) 1.0060(10) .698(6)
HH33'' H .861(3) .9680(10) .683(6)

loop_
_geom_bond_atom_site_label_1
_geom_bond_atom_site_label_2
_geom_bond_distance
C1 C2 1.551(4)
C1 C10 1.537(4)
C2 C3 1.505(5)
C3 C4 1.466(6)
C3 O23 1.220(5)
C4 C5 1.545(5)
C5 C6 1.520(4)
C5 C10 1.545(4)
C6 C7 1.531(4)
C7 C8 1.549(4)
C8 C9 1.558(4)
C8 C14 1.589(4)
C8 C26 1.544(4)
C9 C10 1.568(4)
C9 C11 1.525(4)
C10 C25 1.539(4)
C11 C12 1.466(4)
C11 O24 1.222(4)
C12 C13 1.339(4)
C13 C14 1.528(4)
C13 C18 1.526(4)
C14 C15 1.551(4)
C14 C27 1.551(4)
C15 C16 1.529(4)
C16 C17 1.538(4)
C17 C18 1.552(4)
C17 C22 1.542(4)
C17 C28 1.521(4)
C18 C19 1.529(4)
C19 C20 1.553(4)
C20 C21 1.534(4)
C20 C29 1.533(4)
C20 C30 1.524(4)
C21 C22 1.524(4)
C30 O31 1.196(4)
C30 O32 1.319(4)
O32 C33 1.444(4)
